data_9010453
loop_
_publ_author_name
'Elliot, P.'
'Brugger, J.'
'Pring, A.'
'Cole, M. L.'
'Willis, A. C.'
'Kolitsch, U.'

_publ_section_title
;
 Birchite, a new mineral from Broken Hill, New South Wales, Australia:
 Description and structure refinement
;
_journal_name_full 'American Mineralogist'
_journal_page_first 910
_journal_page_last 917
_journal_paper_doi 10.2138/am.2008.2732
_journal_volume 93
_journal_year 2008
_chemical_compound_source 'Block 14 Opencut, Broken Hill, New South Wales, Australia'
_chemical_formula_sum 'Cd2 Cu2 H10 O17 P2 S'
_chemical_name_mineral Birchite
_space_group_IT_number 62
_symmetry_space_group_name_Hall '-P 2ac 2n'
_symmetry_space_group_name_H-M 'P n m a'
_cell_angle_alpha 90
_cell_angle_beta 90
_cell_angle_gamma 90
_cell_formula_units_Z 4
_cell_length_a 10.4768
_cell_length_b 20.8938
_cell_length_c 6.1640
_cell_volume 1349.301
_database_code_amcsd 0004585
_exptl_crystal_density_diffrn 3.553
_cod_original_formula_sum 'Cd2 Cu2 P2 S O17 H10'
_cod_database_code 9010453

loop_
_space_group_symop_operation_xyz
x,y,z
x,1/2-y,z
-x,1/2+y,-z
1/2-x,1/2+y,1/2+z
1/2+x,1/2-y,1/2-z
1/2+x,y,1/2-z
1/2-x,-y,1/2+z
-x,-y,-z

loop_
_atom_site_aniso_label
_atom_site_aniso_U_11
_atom_site_aniso_U_22
_atom_site_aniso_U_33
_atom_site_aniso_U_12
_atom_site_aniso_U_13
_atom_site_aniso_U_23
Cd 0.02520 0.02430 0.02160 -0.00240 0.00280 -0.00070
Cu 0.02310 0.02320 0.01130 -0.00050 -0.00010 0.00420
P 0.02010 0.01770 0.01110 -0.00120 0.00020 0.00140
S 0.02700 0.02100 0.02400 0.00000 0.00030 0.00000
O1 0.02900 0.04400 0.02800 0.00000 -0.01700 0.00000
O2 0.02900 0.02600 0.01700 0.00000 -0.00400 0.00000
O3 0.03100 0.03300 0.05200 -0.01500 0.01000 0.00200
O4 0.02200 0.01900 0.02000 -0.00800 0.00100 -0.00400
O5 0.01600 0.03200 0.01000 -0.00800 0.00200 0.00400
O6 0.02200 0.01800 0.01700 -0.00300 0.00000 0.00800
O7 0.02200 0.02700 0.00900 0.00300 -0.00400 0.00400
Wat1 0.03100 0.01900 0.01500 -0.00300 -0.00400 0.00400
Wat2 0.01700 0.02000 0.02600 0.00700 -0.00100 0.00100
Wat3 0.02800 0.04000 0.02300 0.00000 0.00100 0.00000

loop_
_atom_site_label
_atom_site_fract_x
_atom_site_fract_y
_atom_site_fract_z
_atom_site_U_iso_or_equiv
_atom_site_type_symbol
_atom_site_attached_hydrogens
Cd 0.90709 0.60270 0.54392 0.02370 Cd 0
Cu 0.10856 0.56327 0.12074 0.01920 Cu 0
P 0.17350 0.54334 0.63330 0.01630 P 0
S 0.94680 0.75000 0.75960 0.02390 S 0
O1 0.98800 0.75000 0.98520 0.03400 O 0
O2 0.80660 0.75000 0.74900 0.02400 O 0
O3 0.99990 0.69260 0.64910 0.03800 O 0
O4 0.28880 0.58650 0.65740 0.02020 O 0
O5 0.07640 0.54890 0.81750 0.01960 O 0
O6 0.21810 0.47290 0.60990 0.01910 O 0
O7 0.09250 0.56170 0.42980 0.01920 O 0
Wat1 0.95030 0.62110 0.14180 0.02180 O 2
Wat2 0.22120 0.65930 0.05930 0.02110 O 2
Wat3 0.69470 0.75000 0.13850 0.03000 O 2

loop_
_cod_changelog_entry_id
_cod_changelog_entry_author
_cod_changelog_entry_date
_cod_changelog_entry_text
1
;cod-tools version 3.8.0
Id: cif_guess_AMCSD_atom_types 9574 2023-05-10 09:00:05Z saulius
;
2023-05-10T18:52:35+03:00
;Derived atom types and hydrogen counts
from atom names that follow the AMCSD naming convention
(Wat == water, O-H == hydroxyl).
;

loop_
_cod_related_entry_id
_cod_related_entry_database
_cod_related_entry_code
1 AMCSD 0004585
